data_4088649
loop_
_publ_author_name
'Nagaoka, Masahiro'
'Kawashima, Takashi'
'Suzuki, Hiroharu'
'Takao, Toshiro'

_publ_section_title
;
 Dehydrogenative Coupling of 4-Substituted Pyridines Catalyzed by a
 Trinuclear Complex of Ruthenium and Cobalt
;
_journal_issue 14
_journal_name_full Organometallics
_journal_page_first 2348
_journal_paper_doi 10.1021/acs.organomet.6b00277
_journal_volume 35
_journal_year 2016
_chemical_formula_sum 'C36 H54 Ir N Ru2'
_chemical_formula_weight 895.14
_space_group_IT_number 2
_space_group_name_Hall '-P 1'
_space_group_name_H-M_alt 'P -1'
_symmetry_cell_setting triclinic
_symmetry_space_group_name_H-M 'P -1'
_atom_sites_solution_hydrogens geom
_atom_sites_solution_primary direct
_atom_sites_solution_secondary difmap
_audit_creation_method SHELXL-97
_cell_angle_alpha 99.090(3)
_cell_angle_beta 91.631(3)
_cell_angle_gamma 113.366(3)
_cell_formula_units_Z 2
_cell_length_a 10.8621(11)
_cell_length_b 11.0651(9)
_cell_length_c 15.7699(13)
_cell_measurement_reflns_used 17036
_cell_measurement_temperature 123(2)
_cell_measurement_theta_max 27.47
_cell_measurement_theta_min 3.17
_cell_volume 1709.4(3)
_computing_cell_refinement PROCESS-AUTO
_computing_data_collection 'PROCESS-AUTO (Rigaku, 1998)'
_computing_data_reduction 'SHELXS-97 (Sheldrick, 1990)'
_computing_molecular_graphics 'ORTEX (P.McArdle, 1995)'
_computing_publication_material SHELXL-97
_computing_structure_refinement 'SHELXL-97 (Sheldrick, 1997)'
_computing_structure_solution SHELXS-97
_diffrn_ambient_temperature 123(2)
_diffrn_detector_area_resol_mean 10
_diffrn_measured_fraction_theta_full 0.992
_diffrn_measured_fraction_theta_max 0.992
_diffrn_measurement_device_type 'Rigaku R-AXIS RAPID Imaging Plate'
_diffrn_measurement_method \w
_diffrn_radiation_monochromator graphite
_diffrn_radiation_source 'Rigaku Rotating Anode Ultrax18'
_diffrn_radiation_type MoK\a
_diffrn_radiation_wavelength 0.71069
_diffrn_reflns_av_R_equivalents 0.0414
_diffrn_reflns_av_sigmaI/netI 0.0553
_diffrn_reflns_limit_h_max 14
_diffrn_reflns_limit_h_min -14
_diffrn_reflns_limit_k_max 14
_diffrn_reflns_limit_k_min -14
_diffrn_reflns_limit_l_max 20
_diffrn_reflns_limit_l_min -20
_diffrn_reflns_number 17012
_diffrn_reflns_theta_full 27.47
_diffrn_reflns_theta_max 27.47
_diffrn_reflns_theta_min 3.17
_exptl_absorpt_coefficient_mu 4.779
_exptl_absorpt_correction_T_max 1.0000
_exptl_absorpt_correction_T_min 0.5355
_exptl_absorpt_correction_type empirical
_exptl_absorpt_process_details
;
Higashi, T. (1995). Program for Absorption Correction.
Rigaku Corporation, Tokyo, Japan.
;
_exptl_crystal_colour Red
_exptl_crystal_density_diffrn 1.739
_exptl_crystal_density_meas ?
_exptl_crystal_density_method 'not measured'
_exptl_crystal_description platelet
_exptl_crystal_F_000 884
_exptl_crystal_size_max 0.227
_exptl_crystal_size_mid 0.067
_exptl_crystal_size_min 0.021
_refine_diff_density_max 4.626
_refine_diff_density_min -2.273
_refine_diff_density_rms 0.207
_refine_ls_extinction_method none
_refine_ls_goodness_of_fit_ref 1.031
_refine_ls_hydrogen_treatment mixed
_refine_ls_matrix_type full
_refine_ls_number_parameters 272
_refine_ls_number_reflns 7776
_refine_ls_number_restraints 0
_refine_ls_restrained_S_all 1.031
_refine_ls_R_factor_all 0.0577
_refine_ls_R_factor_gt 0.0504
_refine_ls_shift/su_max 0.000
_refine_ls_shift/su_mean 0.000
_refine_ls_structure_factor_coef Fsqd
_refine_ls_weighting_details 'calc w=1/[\s^2^(Fo^2^)+(0.0679P)^2^+10.8531P] where P=(Fo^2^+2Fc^2^)/3'
_refine_ls_weighting_scheme calc
_refine_ls_wR_factor_gt 0.1280
_refine_ls_wR_factor_ref 0.1331
_reflns_number_gt 6806
_reflns_number_total 7776
_reflns_threshold_expression >2sigma(I)
_cod_data_source_file om6b00277_si_002.cif
_cod_data_source_block 16
_cod_depositor_comments
;
The following automatic conversions were performed:

data item '_exptl_absorpt_correction_type' value 'Empirical' was
changed to 'empirical' in accordance with the
/home/saulius/struct/COD-crude-data/automatic-downloads/DataCite-retrospective/ACS/depositions/lib/dictionaries/cif_core.dic
dictionary named 'cif_core.dic' version 2.4.2 last updated on
2011-04-26.

data item '_symmetry_cell_setting' value 'Triclinic' was changed to
'triclinic' in accordance with the
/home/saulius/struct/COD-crude-data/automatic-downloads/DataCite-retrospective/ACS/depositions/lib/dictionaries/cif_core.dic
dictionary named 'cif_core.dic' version 2.4.2 last updated on
2011-04-26.

data item '_exptl_crystal_density_meas' value 'not measured' was
changed to '?' -- the value is perceived as not measured.

Automatic conversion script
Id: cif_fix_values 6909 2019-04-08 15:41:33Z antanas 
;
_cod_original_sg_symbol_H-M P-1
_cod_database_code 4088649

loop_
_symmetry_equiv_pos_as_xyz
'x, y, z'
'-x, -y, -z'

loop_
_atom_site_label
_atom_site_type_symbol
_atom_site_fract_x
_atom_site_fract_y
_atom_site_fract_z
_atom_site_U_iso_or_equiv
_atom_site_adp_type
_atom_site_occupancy
_atom_site_symmetry_multiplicity
_atom_site_calc_flag
_atom_site_refinement_flags
_atom_site_disorder_assembly
_atom_site_disorder_group
Ir1 Ir 0.35193(3) 0.34986(2) 0.206828(17) 0.02456(10) Uani 1 1 d . A .
Ru1 Ru 0.10001(5) 0.21077(5) 0.28271(3) 0.02245(13) Uani 1 1 d . . .
Ru2 Ru 0.28706(5) 0.09591(5) 0.25697(3) 0.02258(13) Uani 1 1 d . A .
N1 N 0.2742(7) 0.2444(6) 0.3608(4) 0.0297(13) Uani 1 1 d . A .
C1 C 0.3883(9) 0.3098(8) 0.3227(6) 0.0412(19) Uani 1 1 d . A .
C2 C 0.5156(10) 0.3609(10) 0.3746(7) 0.050(2) Uani 1 1 d . . .
H2A H 0.5958 0.4032 0.3487 0.09(4) Uiso 1 1 calc R A .
C3 C 0.5261(12) 0.3514(12) 0.4595(7) 0.062(3) Uani 1 1 d . A .
C4 C 0.4013(13) 0.2800(12) 0.4952(7) 0.064(3) Uani 1 1 d . . .
H4A H 0.4036 0.2689 0.5536 0.08(4) Uiso 1 1 calc R A .
C5 C 0.2806(9) 0.2288(9) 0.4454(5) 0.0391(18) Uani 1 1 d . A .
H5A H 0.2001 0.1817 0.4695 0.06(3) Uiso 1 1 calc R . .
C6 C 0.6607(14) 0.4122(14) 0.5127(9) 0.089(5) Uani 1 1 d . . .
H6A H 0.6742 0.3437 0.5394 0.133 Uiso 1 1 calc R A .
H6B H 0.6632 0.4853 0.5578 0.133 Uiso 1 1 calc R . .
H6C H 0.7324 0.4474 0.4755 0.133 Uiso 1 1 calc R . .
C7 C -0.0423(8) 0.2395(8) 0.3670(5) 0.0339(17) Uani 1 1 d . A .
C8 C -0.0895(7) 0.0986(8) 0.3293(5) 0.0333(16) Uani 1 1 d . A .
C9 C -0.1091(7) 0.0882(8) 0.2391(5) 0.0336(16) Uani 1 1 d . A .
C10 C -0.0745(8) 0.2206(9) 0.2198(5) 0.0359(17) Uani 1 1 d . A .
C11 C -0.0335(7) 0.3137(8) 0.3003(5) 0.0352(17) Uani 1 1 d . A .
C12 C -0.0203(10) 0.2944(10) 0.4620(6) 0.051(2) Uani 1 1 d . . .
H12A H 0.0189 0.2450 0.4921 0.09(4) Uiso 1 1 calc R A .
H12B H -0.1068 0.2849 0.4837 0.05(3) Uiso 1 1 calc R . .
H12C H 0.0413 0.3894 0.4725 0.08(4) Uiso 1 1 calc R . .
C13 C -0.1242(10) -0.0147(10) 0.3775(7) 0.051(2) Uani 1 1 d . . .
H13A H -0.0574 0.0107 0.4273 0.077 Uiso 1 1 calc R A .
H13B H -0.1244 -0.0938 0.3393 0.09(4) Uiso 1 1 calc R . .
H13C H -0.2138 -0.0354 0.3974 0.03(2) Uiso 1 1 calc R . .
C14 C -0.1655(8) -0.0386(9) 0.1735(6) 0.045(2) Uani 1 1 d . . .
H14A H -0.1325 -0.0203 0.1177 0.03(2) Uiso 1 1 calc R A .
H14B H -0.2642 -0.0738 0.1678 0.050 Uiso 1 1 calc R . .
H14C H -0.1368 -0.1047 0.1919 0.06(3) Uiso 1 1 calc R . .
C15 C -0.0880(9) 0.2520(12) 0.1332(6) 0.051(2) Uani 1 1 d . . .
H15A H -0.0323 0.3470 0.1342 0.07(4) Uiso 1 1 calc R A .
H15B H -0.1825 0.2330 0.1170 0.07(3) Uiso 1 1 calc R . .
H15C H -0.0581 0.1970 0.0910 0.03(2) Uiso 1 1 calc R . .
C16 C 0.0003(10) 0.4613(9) 0.3127(8) 0.054(3) Uani 1 1 d . . .
H16A H 0.0359 0.4948 0.2607 0.081 Uiso 1 1 calc R A .
H16B H 0.0682 0.5084 0.3622 0.04(2) Uiso 1 1 calc R . .
H16C H -0.0813 0.4767 0.3231 0.09(4) Uiso 1 1 calc R . .
C17 C 0.5441(7) 0.4622(8) 0.1466(5) 0.040(4) Uiso 0.547(10) 1 d PG A 1
C18 C 0.4497(7) 0.3767(7) 0.0755(4) 0.032(3) Uiso 0.547(10) 1 d PG A 1
C19 C 0.3383(6) 0.4139(7) 0.0736(4) 0.029(3) Uiso 0.547(10) 1 d PG A 1
C20 C 0.3638(7) 0.5223(7) 0.1434(4) 0.030(3) Uiso 0.547(10) 1 d PG A 1
C21 C 0.4910(7) 0.5522(7) 0.1885(5) 0.037(3) Uiso 0.547(10) 1 d PG A 1
C22 C 0.6774(11) 0.4581(12) 0.1728(8) 0.079(7) Uiso 0.547(10) 1 d PG A 1
C23 C 0.4652(11) 0.2658(11) 0.0130(7) 0.057(5) Uiso 0.547(10) 1 d PG A 1
C24 C 0.2145(10) 0.3494(11) 0.0087(7) 0.049(4) Uiso 0.547(10) 1 d PG A 1
C25 C 0.2719(10) 0.5933(11) 0.1658(7) 0.059(5) Uiso 0.547(10) 1 d PG A 1
C26 C 0.5580(11) 0.6605(12) 0.2673(7) 0.069(6) Uiso 0.547(10) 1 d PG A 1
C17A C 0.5317(8) 0.4206(8) 0.1306(5) 0.024(3) Uiso 0.453(10) 1 d PG A 2
C18A C 0.4104(8) 0.3915(8) 0.0783(5) 0.030(4) Uiso 0.453(10) 1 d PG A 2
C19A C 0.3532(8) 0.4814(8) 0.1149(5) 0.027(3) Uiso 0.453(10) 1 d PG A 2
C20A C 0.4391(7) 0.5660(7) 0.1897(5) 0.025(3) Uiso 0.453(10) 1 d PG A 2
C21A C 0.5494(8) 0.5285(8) 0.1995(5) 0.027(3) Uiso 0.453(10) 1 d PG A 2
C22A C 0.6253(12) 0.3494(13) 0.1157(8) 0.067(7) Uiso 0.453(10) 1 d PG A 2
C23A C 0.3526(12) 0.2840(13) -0.0020(8) 0.056(6) Uiso 0.453(10) 1 d PG A 2
C24A C 0.2239(12) 0.4862(12) 0.0802(8) 0.058(6) Uiso 0.453(10) 1 d PG A 2
C25A C 0.4170(12) 0.6765(12) 0.2486(7) 0.046(5) Uiso 0.453(10) 1 d PG A 2
C26A C 0.6651(12) 0.5920(12) 0.2706(8) 0.056(6) Uiso 0.453(10) 1 d PG A 2
C27 C 0.3423(8) -0.0391(9) 0.3195(5) 0.024(3) Uiso 0.499(12) 1 d PG A 1
C28 C 0.4319(8) 0.0089(9) 0.2569(5) 0.036(4) Uiso 0.499(12) 1 d PG A 1
C29 C 0.3557(8) -0.0344(9) 0.1748(5) 0.029(3) Uiso 0.499(12) 1 d PG A 1
C30 C 0.2189(8) -0.1091(9) 0.1868(5) 0.034(4) Uiso 0.499(12) 1 d PG A 1
C31 C 0.2107(8) -0.1120(8) 0.2762(5) 0.030(3) Uiso 0.499(12) 1 d PG A 1
C32 C 0.3803(13) -0.0166(15) 0.4153(8) 0.076(7) Uiso 0.499(12) 1 d PG A 1
C33 C 0.5819(13) 0.0914(15) 0.2743(8) 0.099(10) Uiso 0.499(12) 1 d PG A 1
C34 C 0.4104(13) -0.0060(15) 0.0898(8) 0.087(8) Uiso 0.499(12) 1 d PG A 1
C35 C 0.1027(12) -0.1741(15) 0.1168(8) 0.077(7) Uiso 0.499(12) 1 d PG A 1
C36 C 0.0842(12) -0.1806(14) 0.3180(8) 0.081(8) Uiso 0.499(12) 1 d PG A 1
C27A C 0.4313(8) 0.0057(8) 0.2935(5) 0.028(3) Uiso 0.501(12) 1 d PG A 2
C28A C 0.4296(7) 0.0061(8) 0.2028(5) 0.023(3) Uiso 0.501(12) 1 d PG A 2
C29A C 0.2949(8) -0.0736(8) 0.1641(5) 0.024(3) Uiso 0.501(12) 1 d PG A 2
C30A C 0.2133(8) -0.1234(8) 0.2309(5) 0.033(3) Uiso 0.501(12) 1 d PG A 2
C31A C 0.2976(8) -0.0744(9) 0.3109(5) 0.032(3) Uiso 0.501(12) 1 d PG A 2
C32A C 0.5537(12) 0.0776(14) 0.3598(8) 0.086(8) Uiso 0.501(12) 1 d PG A 2
C33A C 0.5500(12) 0.0787(13) 0.1558(8) 0.072(7) Uiso 0.501(12) 1 d PG A 2
C34A C 0.2469(12) -0.1007(14) 0.0687(7) 0.079(7) Uiso 0.501(12) 1 d PG A 2
C35A C 0.0633(12) -0.2127(14) 0.2190(8) 0.079(7) Uiso 0.501(12) 1 d PG A 2
C36A C 0.2529(13) -0.1025(14) 0.3989(8) 0.081(8) Uiso 0.501(12) 1 d PG A 2

loop_
_atom_site_aniso_label
_atom_site_aniso_U_11
_atom_site_aniso_U_22
_atom_site_aniso_U_33
_atom_site_aniso_U_23
_atom_site_aniso_U_13
_atom_site_aniso_U_12
Ir1 0.01979(14) 0.02329(15) 0.03339(16) 0.01165(11) 0.01007(10) 0.00878(11)
Ru1 0.0180(3) 0.0244(3) 0.0240(3) 0.0045(2) 0.00606(19) 0.0073(2)
Ru2 0.0255(3) 0.0213(3) 0.0233(3) 0.0061(2) 0.0052(2) 0.0111(2)
N1 0.037(3) 0.032(3) 0.023(3) 0.006(3) 0.004(2) 0.018(3)
C1 0.035(4) 0.034(4) 0.054(5) 0.005(4) 0.002(4) 0.015(3)
C2 0.036(5) 0.053(5) 0.060(6) 0.001(5) -0.002(4) 0.022(4)
C3 0.064(7) 0.074(7) 0.054(6) -0.014(6) -0.021(5) 0.045(6)
C4 0.090(9) 0.082(8) 0.037(5) 0.001(5) -0.005(5) 0.056(7)
C5 0.052(5) 0.043(4) 0.024(4) 0.004(3) 0.002(3) 0.023(4)
C6 0.091(10) 0.089(9) 0.084(9) -0.025(8) -0.054(8) 0.052(8)
C7 0.024(4) 0.035(4) 0.038(4) 0.007(3) 0.019(3) 0.006(3)
C8 0.024(4) 0.031(4) 0.036(4) -0.003(3) 0.009(3) 0.005(3)
C9 0.016(3) 0.038(4) 0.043(4) 0.002(4) 0.004(3) 0.010(3)
C10 0.025(4) 0.052(5) 0.040(4) 0.013(4) 0.013(3) 0.023(4)
C11 0.018(3) 0.039(4) 0.048(4) 0.007(4) 0.012(3) 0.011(3)
C12 0.039(5) 0.056(6) 0.044(5) 0.001(5) 0.022(4) 0.004(4)
C13 0.042(5) 0.045(5) 0.057(6) 0.023(5) 0.020(4) 0.001(4)
C14 0.027(4) 0.047(5) 0.050(5) -0.009(4) -0.003(4) 0.011(4)
C15 0.030(4) 0.078(7) 0.055(5) 0.022(5) 0.013(4) 0.030(5)
C16 0.040(5) 0.038(5) 0.087(8) 0.010(5) 0.023(5) 0.021(4)

loop_
_atom_type_symbol
_atom_type_description
_atom_type_scat_dispersion_real
_atom_type_scat_dispersion_imag
_atom_type_scat_source
C C 0.0033 0.0016 'International Tables Vol C Tables 4.2.6.8 and 6.1.1.4'
H H 0.0000 0.0000 'International Tables Vol C Tables 4.2.6.8 and 6.1.1.4'
N N 0.0061 0.0033 'International Tables Vol C Tables 4.2.6.8 and 6.1.1.4'
Ru Ru -1.2594 0.8363 'International Tables Vol C Tables 4.2.6.8 and 6.1.1.4'
Ir Ir -1.4442 7.9887 'International Tables Vol C Tables 4.2.6.8 and 6.1.1.4'

loop_
_geom_angle_atom_site_label_1
_geom_angle_atom_site_label_2
_geom_angle_atom_site_label_3
_geom_angle
C1 Ir1 C18A 151.6(3)
C1 Ir1 C19A 154.9(3)
C18A Ir1 C19A 37.74(15)
C1 Ir1 C21 113.1(3)
C18A Ir1 C21 58.3(3)
C19A Ir1 C21 45.1(3)
C1 Ir1 C20 140.9(3)
C18A Ir1 C20 50.0(2)
C19A Ir1 C20 14.4(2)
C21 Ir1 C20 37.17(14)
C1 Ir1 C17A 115.4(3)
C18A Ir1 C17A 37.30(15)
C19A Ir1 C17A 62.3(2)
C21 Ir1 C17A 47.6(2)
C20 Ir1 C17A 67.1(2)
C1 Ir1 C20A 118.1(3)
C18A Ir1 C20A 62.3(2)
C19A Ir1 C20A 37.22(15)
C21 Ir1 C20A 16.4(2)
C20 Ir1 C20A 25.3(2)
C17A Ir1 C20A 61.5(2)
C1 Ir1 C17 113.2(3)
C18A Ir1 C17 42.2(3)
C19A Ir1 C17 59.1(3)
C21 Ir1 C17 36.84(14)
C20 Ir1 C17 61.1(2)
C17A Ir1 C17 11.4(2)
C20A Ir1 C17 51.6(2)
C1 Ir1 C21A 100.8(3)
C18A Ir1 C21A 61.8(2)
C19A Ir1 C21A 61.7(2)
C21 Ir1 C21A 20.4(2)
C20 Ir1 C21A 56.5(2)
C17A Ir1 C21A 36.59(15)
C20A Ir1 C21A 36.54(14)
C17 Ir1 C21A 25.3(2)
C1 Ir1 C19 172.8(3)
C18A Ir1 C19 23.0(2)
C19A Ir1 C19 21.7(2)
C21 Ir1 C19 60.7(2)
C20 Ir1 C19 36.10(13)
C17A Ir1 C19 58.0(2)
C20A Ir1 C19 57.1(2)
C17 Ir1 C19 59.8(2)
C21A Ir1 C19 72.2(2)
C1 Ir1 C18 139.6(3)
C18A Ir1 C18 12.3(2)
C19A Ir1 C18 48.9(2)
C21 Ir1 C18 60.4(2)
C20 Ir1 C18 59.9(2)
C17A Ir1 C18 28.1(2)
C20A Ir1 C18 67.8(2)
C17 Ir1 C18 35.66(13)
C21A Ir1 C18 58.8(2)
C19 Ir1 C18 35.29(12)
C1 Ir1 Ru2 51.0(2)
C18A Ir1 Ru2 124.0(2)
C19A Ir1 Ru2 154.08(19)
C21 Ir1 Ru2 154.36(18)
C20 Ir1 Ru2 166.80(17)
C17A Ir1 Ru2 116.0(2)
C20A Ir1 Ru2 167.89(18)
C17 Ir1 Ru2 124.27(19)
C21A Ir1 Ru2 134.15(19)
C19 Ir1 Ru2 133.12(16)
C18 Ir1 Ru2 116.14(17)
N1 Ru1 C7 107.2(3)
N1 Ru1 C9 149.0(3)
C7 Ru1 C9 64.5(3)
N1 Ru1 C8 116.0(3)
C7 Ru1 C8 39.3(3)
C9 Ru1 C8 38.2(3)
N1 Ru1 C10 166.6(3)
C7 Ru1 C10 64.5(3)
C9 Ru1 C10 39.1(3)
C8 Ru1 C10 65.1(3)
N1 Ru1 C11 128.3(3)
C7 Ru1 C11 38.3(3)
C9 Ru1 C11 65.0(3)
C8 Ru1 C11 65.3(3)
C10 Ru1 C11 38.7(3)
N1 Ru1 Ru2 50.37(16)
C7 Ru1 Ru2 144.9(2)
C9 Ru1 Ru2 118.5(2)
C8 Ru1 Ru2 119.1(2)
C10 Ru1 Ru2 142.2(2)
C11 Ru1 Ru2 175.6(2)
N1 Ru1 Ir1 66.64(17)
C7 Ru1 Ir1 144.2(2)
C9 Ru1 Ir1 138.1(2)
C8 Ru1 Ir1 175.8(2)
C10 Ru1 Ir1 113.2(2)
C11 Ru1 Ir1 116.1(2)
Ru2 Ru1 Ir1 59.562(16)
C28 Ru2 C29 38.59(17)
C28 Ru2 C27 38.42(17)
C29 Ru2 C27 64.2(3)
C28 Ru2 C30 64.2(3)
C29 Ru2 C30 38.28(17)
C27 Ru2 C30 63.8(3)
C28 Ru2 N1 125.4(3)
C29 Ru2 N1 163.3(3)
C27 Ru2 N1 105.8(3)
C30 Ru2 N1 151.6(3)
C28 Ru2 C31 64.0(3)
C29 Ru2 C31 63.9(3)
C27 Ru2 C31 38.01(17)
C30 Ru2 C31 37.94(17)
N1 Ru2 C31 117.4(3)
C28 Ru2 C30A 61.6(3)
C29 Ru2 C30A 49.3(3)
C27 Ru2 C30A 48.6(3)
C30 Ru2 C30A 19.4(3)
N1 Ru2 C30A 135.1(3)
C31 Ru2 C30A 18.6(3)
C28 Ru2 C29A 51.2(3)
C29 Ru2 C29A 16.4(3)
C27 Ru2 C29A 67.1(3)
C30 Ru2 C29A 22.9(3)
N1 Ru2 C29A 172.2(3)
C31 Ru2 C29A 55.1(3)
C30A Ru2 C29A 37.79(16)
C28 Ru2 C31A 46.3(3)
C29 Ru2 C31A 63.8(3)
C27 Ru2 C31A 12.6(3)
C30 Ru2 C31A 54.8(3)
N1 Ru2 C31A 109.7(3)
C31 Ru2 C31A 25.5(3)
C30A Ru2 C31A 37.74(16)
C29A Ru2 C31A 62.7(2)
C28 Ru2 C1 108.2(3)
C29 Ru2 C1 132.9(3)
C27 Ru2 C1 113.6(3)
C30 Ru2 C1 171.1(3)
N1 Ru2 C1 36.3(3)
C31 Ru2 C1 144.6(3)
C30A Ru2 C1 161.7(3)
C29A Ru2 C1 148.5(3)
C31A Ru2 C1 124.0(3)
C28 Ru2 C28A 21.9(3)
C29 Ru2 C28A 21.2(2)
C27 Ru2 C28A 57.4(3)
C30 Ru2 C28A 56.8(3)
N1 Ru2 C28A 142.3(3)
C31 Ru2 C28A 72.0(3)
C30A Ru2 C28A 62.5(2)
C29A Ru2 C28A 37.16(15)
C31A Ru2 C28A 62.0(2)
C1 Ru2 C28A 114.4(3)
C28 Ru2 C27A 14.9(3)
C29 Ru2 C27A 51.7(3)
C27 Ru2 C27A 26.6(3)
C30 Ru2 C27A 70.2(3)
N1 Ru2 C27A 113.3(3)
C31 Ru2 C27A 59.4(3)
C30A Ru2 C27A 62.4(2)
C29A Ru2 C27A 62.0(2)
C31A Ru2 C27A 37.09(16)
C1 Ru2 C27A 103.6(3)
C28A Ru2 C27A 36.76(15)
C5 N1 C1 121.6(7)
C5 N1 Ru1 126.4(6)
C1 N1 Ru1 110.9(5)
C5 N1 Ru2 120.8(5)
C1 N1 Ru2 73.9(4)
Ru1 N1 Ru2 81.8(2)
N1 C1 C2 117.4(8)
N1 C1 Ir1 114.2(6)
C2 C1 Ir1 127.4(7)
N1 C1 Ru2 69.8(4)
C2 C1 Ru2 121.9(6)
Ir1 C1 Ru2 84.6(3)
C3 C2 C1 122.8(10)
C2 C3 C4 116.6(9)
C2 C3 C6 121.1(13)
C4 C3 C6 122.3(11)
C5 C4 C3 120.6(9)
C4 C5 N1 121.0(9)
C11 C7 C8 109.2(7)
C11 C7 C12 125.9(8)
C8 C7 C12 124.7(8)
C11 C7 Ru1 71.5(4)
C8 C7 Ru1 70.6(4)
C12 C7 Ru1 128.6(6)
C9 C8 C7 106.8(7)
C9 C8 C13 126.6(7)
C7 C8 C13 126.3(7)
C9 C8 Ru1 70.7(4)
C7 C8 Ru1 70.1(4)
C13 C8 Ru1 129.0(6)
C8 C9 C10 108.9(7)
C8 C9 C14 126.4(8)
C10 C9 C14 124.6(8)
C8 C9 Ru1 71.1(4)
C10 C9 Ru1 70.7(4)
C14 C9 Ru1 127.4(5)
C11 C10 C9 107.5(7)
C11 C10 C15 126.6(8)
C9 C10 C15 125.8(8)
C11 C10 Ru1 70.9(4)
C9 C10 Ru1 70.2(4)
C15 C10 Ru1 127.3(5)
C7 C11 C10 107.6(7)
C7 C11 C16 125.8(8)
C10 C11 C16 126.3(8)
C7 C11 Ru1 70.2(4)
C10 C11 Ru1 70.4(4)
C16 C11 Ru1 129.0(6)
C18 C17 C21 108.0
C18 C17 C22 126.0
C21 C17 C22 126.0
C18 C17 Ir1 75.0(2)
C21 C17 Ir1 68.9(2)
C22 C17 Ir1 121.7(2)
C19 C18 C17 108.0
C19 C18 C23 126.0
C17 C18 C23 126.0
C19 C18 Ir1 71.5(2)
C17 C18 Ir1 69.4(2)
C23 C18 Ir1 124.7(2)
C18 C19 C20 108.0
C18 C19 C24 126.0
C20 C19 C24 126.0
C18 C19 Ir1 73.2(2)
C20 C19 Ir1 68.6(2)
C24 C19 Ir1 123.8(2)
C21 C20 C19 108.0
C21 C20 C25 126.0
C19 C20 C25 126.0
C21 C20 Ir1 70.1(3)
C19 C20 Ir1 75.3(2)
C25 C20 Ir1 120.3(2)
C20 C21 C17 108.0
C20 C21 C26 126.0
C17 C21 C26 126.0
C20 C21 Ir1 72.7(3)
C17 C21 Ir1 74.2(3)
C26 C21 Ir1 119.0(2)
C18A C17A C21A 108.0
C18A C17A C22A 126.0
C21A C17A C22A 126.0
C18A C17A Ir1 69.4(3)
C21A C17A Ir1 73.0(3)
C22A C17A Ir1 123.2(3)
C17A C18A C19A 108.0
C17A C18A C23A 126.0
C19A C18A C23A 126.0
C17A C18A Ir1 73.3(3)
C19A C18A Ir1 71.3(3)
C23A C18A Ir1 121.2(3)
C20A C19A C18A 108.0
C20A C19A C24A 126.0
C18A C19A C24A 126.0
C20A C19A Ir1 73.4(3)
C18A C19A Ir1 71.0(3)
C24A C19A Ir1 121.3(3)
C19A C20A C21A 108.0
C19A C20A C25A 126.0
C21A C20A C25A 126.0
C19A C20A Ir1 69.4(3)
C21A C20A Ir1 72.8(3)
C25A C20A Ir1 123.4(3)
C17A C21A C20A 108.0
C17A C21A C26A 126.0
C20A C21A C26A 126.0
C17A C21A Ir1 70.4(3)
C20A C21A Ir1 70.6(3)
C26A C21A Ir1 124.6(3)
C31 C27 C28 108.0
C31 C27 C32 126.0
C28 C27 C32 126.0
C31 C27 Ru2 71.8(3)
C28 C27 Ru2 69.9(3)
C32 C27 Ru2 124.0(3)
C27 C28 C29 108.0
C27 C28 C33 126.0
C29 C28 C33 126.0
C27 C28 Ru2 71.7(3)
C29 C28 Ru2 70.9(3)
C33 C28 Ru2 123.0(3)
C30 C29 C28 108.0
C30 C29 C34 126.0
C28 C29 C34 126.0
C30 C29 Ru2 71.9(3)
C28 C29 Ru2 70.5(3)
C34 C29 Ru2 123.3(3)
C31 C30 C29 108.0
C31 C30 C35 126.0
C29 C30 C35 126.0
C31 C30 Ru2 71.5(3)
C29 C30 Ru2 69.8(3)
C35 C30 Ru2 124.3(3)
C27 C31 C30 108.0
C27 C31 C36 126.0
C30 C31 C36 126.0
C27 C31 Ru2 70.2(3)
C30 C31 Ru2 70.6(3)
C36 C31 Ru2 124.8(3)
C28A C27A C31A 108.0
C28A C27A C32A 126.0
C31A C27A C32A 126.0
C28A C27A Ru2 71.5(3)
C31A C27A Ru2 69.8(3)
C32A C27A Ru2 124.3(3)
C27A C28A C29A 108.0
C27A C28A C33A 126.0
C29A C28A C33A 126.0
C27A C28A Ru2 71.7(3)
C29A C28A Ru2 69.7(3)
C33A C28A Ru2 124.2(3)
C28A C29A C30A 108.0
C28A C29A C34A 126.0
C30A C29A C34A 126.0
C28A C29A Ru2 73.2(3)
C30A C29A Ru2 70.1(3)
C34A C29A Ru2 122.4(3)
C31A C30A C29A 108.0
C31A C30A C35A 126.0
C29A C30A C35A 126.0
C31A C30A Ru2 72.3(3)
C29A C30A Ru2 72.1(3)
C35A C30A Ru2 121.4(3)
C30A C31A C27A 108.0
C30A C31A C36A 126.0
C27A C31A C36A 126.0
C30A C31A Ru2 70.0(3)
C27A C31A Ru2 73.1(3)
C36A C31A Ru2 122.6(3)

loop_
_geom_bond_atom_site_label_1
_geom_bond_atom_site_label_2
_geom_bond_distance
Ir1 C1 2.011(9)
Ir1 C18A 2.204(8)
Ir1 C19A 2.208(8)
Ir1 C21 2.219(8)
Ir1 C20 2.252(7)
Ir1 C17A 2.255(8)
Ir1 C20A 2.261(8)
Ir1 C17 2.288(8)
Ir1 C21A 2.290(8)
Ir1 C19 2.340(7)
Ir1 C18 2.361(7)
Ir1 Ru2 2.8603(6)
Ru1 N1 2.097(6)
Ru1 C7 2.152(7)
Ru1 C9 2.155(7)
Ru1 C8 2.160(7)
Ru1 C10 2.163(8)
Ru1 C11 2.170(8)
Ru1 Ru2 2.8001(8)
Ru2 C28 2.146(9)
Ru2 C29 2.152(9)
Ru2 C27 2.170(8)
Ru2 C30 2.179(8)
Ru2 N1 2.179(6)
Ru2 C31 2.190(8)
Ru2 C30A 2.196(9)
Ru2 C29A 2.222(8)
Ru2 C31A 2.227(9)
Ru2 C1 2.231(8)
Ru2 C28A 2.267(8)
Ru2 C27A 2.271(8)
N1 C5 1.374(9)
N1 C1 1.375(11)
C1 C2 1.439(12)
C2 C3 1.365(15)
C3 C4 1.453(18)
C3 C6 1.505(14)
C4 C5 1.366(14)
C7 C11 1.416(12)
C7 C8 1.450(11)
C7 C12 1.499(12)
C8 C9 1.413(11)
C8 C13 1.494(12)
C9 C10 1.446(12)
C9 C14 1.496(11)
C10 C11 1.437(12)
C10 C15 1.479(12)
C11 C16 1.503(12)
C17 C18 1.425(4)
C17 C21 1.425(4)
C17 C22 1.515(5)
C18 C19 1.425(4)
C18 C23 1.515(5)
C19 C20 1.425(4)
C19 C24 1.515(5)
C20 C21 1.425(4)
C20 C25 1.515(5)
C21 C26 1.515(5)
C17A C18A 1.427(5)
C17A C21A 1.427(5)
C17A C22A 1.517(5)
C18A C19A 1.427(5)
C18A C23A 1.517(5)
C19A C20A 1.427(5)
C19A C24A 1.517(5)
C20A C21A 1.427(5)
C20A C25A 1.517(5)
C21A C26A 1.517(5)
C27 C31 1.420(5)
C27 C28 1.420(5)
C27 C32 1.510(6)
C28 C29 1.420(5)
C28 C33 1.510(6)
C29 C30 1.420(5)
C29 C34 1.510(6)
C30 C31 1.420(5)
C30 C35 1.510(6)
C31 C36 1.510(6)
C27A C28A 1.431(5)
C27A C31A 1.431(5)
C27A C32A 1.521(6)
C28A C29A 1.431(5)
C28A C33A 1.521(6)
C29A C30A 1.431(5)
C29A C34A 1.521(5)
C30A C31A 1.431(5)
C30A C35A 1.521(5)
C31A C36A 1.521(5)

loop_
_geom_torsion_atom_site_label_1
_geom_torsion_atom_site_label_2
_geom_torsion_atom_site_label_3
_geom_torsion_atom_site_label_4
_geom_torsion
C1 Ir1 Ru1 N1 -0.2(3)
C18A Ir1 Ru1 N1 163.3(3)
C19A Ir1 Ru1 N1 -153.5(3)
C21 Ir1 Ru1 N1 -100.3(3)
C20 Ir1 Ru1 N1 -137.4(3)
C17A Ir1 Ru1 N1 112.0(11)
C20A Ir1 Ru1 N1 -109.7(3)
C17 Ir1 Ru1 N1 -139(5)
C21A Ir1 Ru1 N1 -69.0(5)
C19 Ir1 Ru1 N1 -178.4(3)
C18 Ir1 Ru1 N1 147.4(3)
Ru2 Ir1 Ru1 N1 56.49(18)
C1 Ir1 Ru1 C7 87.1(5)
C18A Ir1 Ru1 C7 -109.4(5)
C19A Ir1 Ru1 C7 -66.3(4)
C21 Ir1 Ru1 C7 -13.0(5)
C20 Ir1 Ru1 C7 -50.1(4)
C17A Ir1 Ru1 C7 -160.8(11)
C20A Ir1 Ru1 C7 -22.5(5)
C17 Ir1 Ru1 C7 -51(5)
C21A Ir1 Ru1 C7 18.3(6)
C19 Ir1 Ru1 C7 -91.1(4)
C18 Ir1 Ru1 C7 -125.4(5)
Ru2 Ir1 Ru1 C7 143.8(4)
C1 Ir1 Ru1 C9 -156.6(4)
C18A Ir1 Ru1 C9 6.9(4)
C19A Ir1 Ru1 C9 50.0(4)
C21 Ir1 Ru1 C9 103.3(4)
C20 Ir1 Ru1 C9 66.2(4)
C17A Ir1 Ru1 C9 -44.5(11)
C20A Ir1 Ru1 C9 93.8(4)
C17 Ir1 Ru1 C9 65(5)
C21A Ir1 Ru1 C9 134.6(5)
C19 Ir1 Ru1 C9 25.2(4)
C18 Ir1 Ru1 C9 -9.1(4)
Ru2 Ir1 Ru1 C9 -99.9(3)
C1 Ir1 Ru1 C8 -129(3)
C18A Ir1 Ru1 C8 35(3)
C19A Ir1 Ru1 C8 78(3)
C21 Ir1 Ru1 C8 131(3)
C20 Ir1 Ru1 C8 94(3)
C17A Ir1 Ru1 C8 -17(3)
C20A Ir1 Ru1 C8 122(3)
C17 Ir1 Ru1 C8 93(6)
C21A Ir1 Ru1 C8 162(3)
C19 Ir1 Ru1 C8 53(3)
C18 Ir1 Ru1 C8 19(3)
Ru2 Ir1 Ru1 C8 -72(3)
C1 Ir1 Ru1 C10 165.2(3)
C18A Ir1 Ru1 C10 -31.3(4)
C19A Ir1 Ru1 C10 11.8(3)
C21 Ir1 Ru1 C10 65.1(4)
C20 Ir1 Ru1 C10 28.0(3)
C17A Ir1 Ru1 C10 -82.7(11)
C20A Ir1 Ru1 C10 55.6(3)
C17 Ir1 Ru1 C10 27(5)
C21A Ir1 Ru1 C10 96.4(5)
C19 Ir1 Ru1 C10 -13.1(3)
C18 Ir1 Ru1 C10 -47.3(4)
Ru2 Ir1 Ru1 C10 -138.2(2)
C1 Ir1 Ru1 C11 122.5(4)
C18A Ir1 Ru1 C11 -74.0(4)
C19A Ir1 Ru1 C11 -30.9(3)
C21 Ir1 Ru1 C11 22.4(4)
C20 Ir1 Ru1 C11 -14.7(3)
C17A Ir1 Ru1 C11 -125.4(11)
C20A Ir1 Ru1 C11 12.9(3)
C17 Ir1 Ru1 C11 -16(5)
C21A Ir1 Ru1 C11 53.7(5)
C19 Ir1 Ru1 C11 -55.7(3)
C18 Ir1 Ru1 C11 -90.0(4)
Ru2 Ir1 Ru1 C11 179.2(2)
C1 Ir1 Ru1 Ru2 -56.7(3)
C18A Ir1 Ru1 Ru2 106.9(3)
C19A Ir1 Ru1 Ru2 150.0(2)
C21 Ir1 Ru1 Ru2 -156.7(3)
C20 Ir1 Ru1 Ru2 166.10(19)
C17A Ir1 Ru1 Ru2 55.5(11)
C20A Ir1 Ru1 Ru2 -166.2(2)
C17 Ir1 Ru1 Ru2 165(5)
C21A Ir1 Ru1 Ru2 -125.5(4)
C19 Ir1 Ru1 Ru2 125.10(18)
C18 Ir1 Ru1 Ru2 90.9(3)
C7 Ru1 N1 C5 26.3(7)
C9 Ru1 N1 C5 -42.7(9)
C8 Ru1 N1 C5 -15.1(7)
C10 Ru1 N1 C5 76.2(14)
C11 Ru1 N1 C5 62.9(7)
Ru2 Ru1 N1 C5 -122.5(7)
Ir1 Ru1 N1 C5 168.5(7)
C7 Ru1 N1 C1 -142.1(5)
C9 Ru1 N1 C1 149.0(6)
C8 Ru1 N1 C1 176.6(5)
C10 Ru1 N1 C1 -92.1(12)
C11 Ru1 N1 C1 -105.5(6)
Ru2 Ru1 N1 C1 69.2(5)
Ir1 Ru1 N1 C1 0.2(5)
C7 Ru1 N1 Ru2 148.7(2)
C9 Ru1 N1 Ru2 79.8(5)
C8 Ru1 N1 Ru2 107.4(3)
C10 Ru1 N1 Ru2 -161.3(11)
C11 Ru1 N1 Ru2 -174.7(3)
Ir1 Ru1 N1 Ru2 -68.97(13)
C28 Ru2 N1 C5 -46.2(7)
C29 Ru2 N1 C5 -60.2(13)
C27 Ru2 N1 C5 -9.1(7)
C30 Ru2 N1 C5 54.8(9)
C31 Ru2 N1 C5 30.0(7)
C30A Ru2 N1 C5 37.3(8)
C29A Ru2 N1 C5 15(2)
C31A Ru2 N1 C5 3.5(7)
C1 Ru2 N1 C5 -117.6(8)
C28A Ru2 N1 C5 -65.9(8)
C27A Ru2 N1 C5 -36.3(7)
C28 Ru2 N1 C1 71.3(5)
C29 Ru2 N1 C1 57.3(11)
C27 Ru2 N1 C1 108.4(5)
C30 Ru2 N1 C1 172.3(6)
C31 Ru2 N1 C1 147.6(5)
C30A Ru2 N1 C1 154.8(5)
C29A Ru2 N1 C1 132.6(19)
C31A Ru2 N1 C1 121.0(5)
C28A Ru2 N1 C1 51.7(6)
C27A Ru2 N1 C1 81.3(5)
C28 Ru2 N1 Ru1 -174.0(3)
C29 Ru2 N1 Ru1 172.0(9)
C27 Ru2 N1 Ru1 -136.9(3)
C30 Ru2 N1 Ru1 -73.0(6)
C31 Ru2 N1 Ru1 -97.7(3)
C30A Ru2 N1 Ru1 -90.5(4)
C29A Ru2 N1 Ru1 -112.7(19)
C31A Ru2 N1 Ru1 -124.3(2)
C1 Ru2 N1 Ru1 114.7(5)
C28A Ru2 N1 Ru1 166.4(3)
C27A Ru2 N1 Ru1 -164.1(2)
C5 N1 C1 C2 0.3(11)
Ru1 N1 C1 C2 169.3(6)
Ru2 N1 C1 C2 -116.4(7)
C5 N1 C1 Ir1 -169.3(6)
Ru1 N1 C1 Ir1 -0.3(7)
Ru2 N1 C1 Ir1 74.0(4)
C5 N1 C1 Ru2 116.7(7)
Ru1 N1 C1 Ru2 -74.4(3)
C18A Ir1 C1 N1 -155.6(6)
C19A Ir1 C1 N1 112.6(8)
C21 Ir1 C1 N1 138.7(5)
C20 Ir1 C1 N1 106.8(6)
C17A Ir1 C1 N1 -168.8(5)
C20A Ir1 C1 N1 121.3(6)
C17 Ir1 C1 N1 178.9(5)
C21A Ir1 C1 N1 155.7(6)
C19 Ir1 C1 N1 167.8(19)
C18 Ir1 C1 N1 -150.5(5)
Ru2 Ir1 C1 N1 -65.0(5)
C18A Ir1 C1 C2 36.0(12)
C19A Ir1 C1 C2 -55.8(12)
C21 Ir1 C1 C2 -29.7(9)
C20 Ir1 C1 C2 -61.6(10)
C17A Ir1 C1 C2 22.8(9)
C20A Ir1 C1 C2 -47.0(9)
C17 Ir1 C1 C2 10.5(9)
C21A Ir1 C1 C2 -12.7(8)
C19 Ir1 C1 C2 -1(3)
C18 Ir1 C1 C2 41.1(10)
Ru2 Ir1 C1 C2 126.7(9)
C18A Ir1 C1 Ru2 -90.6(7)
C19A Ir1 C1 Ru2 177.6(6)
C21 Ir1 C1 Ru2 -156.4(2)
C20 Ir1 C1 Ru2 171.7(3)
C17A Ir1 C1 Ru2 -103.9(3)
C20A Ir1 C1 Ru2 -173.7(2)
C17 Ir1 C1 Ru2 -116.2(3)
C21A Ir1 C1 Ru2 -139.3(3)
C19 Ir1 C1 Ru2 -127(2)
C18 Ir1 C1 Ru2 -85.5(4)
C28 Ru2 C1 N1 -125.6(4)
C29 Ru2 C1 N1 -160.8(4)
C27 Ru2 C1 N1 -84.8(5)
C30 Ru2 C1 N1 -155.7(19)
C31 Ru2 C1 N1 -55.1(7)
C30A Ru2 C1 N1 -72.4(11)
C29A Ru2 C1 N1 -169.0(5)
C31A Ru2 C1 N1 -76.6(5)
C28A Ru2 C1 N1 -148.2(4)
C27A Ru2 C1 N1 -110.9(4)
C28 Ru2 C1 C2 -15.2(9)
C29 Ru2 C1 C2 -50.4(10)
C27 Ru2 C1 C2 25.6(9)
C30 Ru2 C1 C2 -45(2)
N1 Ru2 C1 C2 110.4(10)
C31 Ru2 C1 C2 55.2(10)
C30A Ru2 C1 C2 38.0(15)
C29A Ru2 C1 C2 -58.7(11)
C31A Ru2 C1 C2 33.8(9)
C28A Ru2 C1 C2 -37.8(9)
C27A Ru2 C1 C2 -0.5(9)
C28 Ru2 C1 Ir1 116.1(3)
C29 Ru2 C1 Ir1 80.9(4)
C27 Ru2 C1 Ir1 157.0(3)
C30 Ru2 C1 Ir1 86(2)
N1 Ru2 C1 Ir1 -118.3(5)
C31 Ru2 C1 Ir1 -173.4(4)
C30A Ru2 C1 Ir1 169.3(8)
C29A Ru2 C1 Ir1 72.7(6)
C31A Ru2 C1 Ir1 165.1(3)
C28A Ru2 C1 Ir1 93.5(3)
C27A Ru2 C1 Ir1 130.8(3)
N1 C1 C2 C3 -2.5(13)
Ir1 C1 C2 C3 165.6(8)
Ru2 C1 C2 C3 -84.7(11)
C1 C2 C3 C4 3.0(15)
C1 C2 C3 C6 -176.9(10)
C2 C3 C4 C5 -1.4(15)
C6 C3 C4 C5 178.5(10)
C3 C4 C5 N1 -0.6(15)
C1 N1 C5 C4 1.2(12)
Ru1 N1 C5 C4 -166.0(7)
Ru2 N1 C5 C4 90.5(9)
N1 Ru1 C7 C11 130.9(5)
C9 Ru1 C7 C11 -81.3(5)
C8 Ru1 C7 C11 -118.9(7)
C10 Ru1 C7 C11 -37.7(5)
Ru2 Ru1 C7 C11 174.8(3)
Ir1 Ru1 C7 C11 57.1(6)
N1 Ru1 C7 C8 -110.2(5)
C9 Ru1 C7 C8 37.7(5)
C10 Ru1 C7 C8 81.2(5)
C11 Ru1 C7 C8 118.9(7)
Ru2 Ru1 C7 C8 -66.2(6)
Ir1 Ru1 C7 C8 176.1(4)
N1 Ru1 C7 C12 9.3(9)
C9 Ru1 C7 C12 157.1(9)
C8 Ru1 C7 C12 119.4(10)
C10 Ru1 C7 C12 -159.4(9)
C11 Ru1 C7 C12 -121.6(10)
Ru2 Ru1 C7 C12 53.2(9)
Ir1 Ru1 C7 C12 -64.5(10)
C11 C7 C8 C9 0.0(8)
C12 C7 C8 C9 174.4(8)
Ru1 C7 C8 C9 -61.5(5)
C11 C7 C8 C13 -174.2(8)
C12 C7 C8 C13 0.2(13)
Ru1 C7 C8 C13 124.3(8)
C11 C7 C8 Ru1 61.5(5)
C12 C7 C8 Ru1 -124.1(8)
N1 Ru1 C8 C9 -157.3(4)
C7 Ru1 C8 C9 117.0(7)
C10 Ru1 C8 C9 37.5(5)
C11 Ru1 C8 C9 80.4(5)
Ru2 Ru1 C8 C9 -100.1(4)
Ir1 Ru1 C8 C9 -30(3)
N1 Ru1 C8 C7 85.7(5)
C9 Ru1 C8 C7 -117.0(7)
C10 Ru1 C8 C7 -79.5(5)
C11 Ru1 C8 C7 -36.6(5)
Ru2 Ru1 C8 C7 142.9(4)
Ir1 Ru1 C8 C7 -147(3)
N1 Ru1 C8 C13 -35.4(8)
C7 Ru1 C8 C13 -121.1(9)
C9 Ru1 C8 C13 121.9(9)
C10 Ru1 C8 C13 159.4(8)
C11 Ru1 C8 C13 -157.7(8)
Ru2 Ru1 C8 C13 21.8(8)
Ir1 Ru1 C8 C13 92(3)
C7 C8 C9 C10 0.2(8)
C13 C8 C9 C10 174.4(8)
Ru1 C8 C9 C10 -60.9(5)
C7 C8 C9 C14 -175.8(7)
C13 C8 C9 C14 -1.7(13)
Ru1 C8 C9 C14 123.1(7)
C7 C8 C9 Ru1 61.1(5)
C13 C8 C9 Ru1 -124.8(8)
N1 Ru1 C9 C8 42.3(7)
C7 Ru1 C9 C8 -38.7(5)
C10 Ru1 C9 C8 -118.9(6)
C11 Ru1 C9 C8 -81.2(5)
Ru2 Ru1 C9 C8 101.8(4)
Ir1 Ru1 C9 C8 176.8(3)
N1 Ru1 C9 C10 161.2(5)
C7 Ru1 C9 C10 80.2(5)
C8 Ru1 C9 C10 118.9(6)
C11 Ru1 C9 C10 37.7(4)
Ru2 Ru1 C9 C10 -139.3(4)
Ir1 Ru1 C9 C10 -64.3(5)
N1 Ru1 C9 C14 -79.5(9)
C7 Ru1 C9 C14 -160.5(9)
C8 Ru1 C9 C14 -121.8(10)
C10 Ru1 C9 C14 119.3(10)
C11 Ru1 C9 C14 157.0(9)
Ru2 Ru1 C9 C14 -20.0(9)
Ir1 Ru1 C9 C14 55.0(9)
C8 C9 C10 C11 -0.4(8)
C14 C9 C10 C11 175.8(7)
Ru1 C9 C10 C11 -61.4(5)
C8 C9 C10 C15 -176.6(7)
C14 C9 C10 C15 -0.4(12)
Ru1 C9 C10 C15 122.3(7)
C8 C9 C10 Ru1 61.1(5)
C14 C9 C10 Ru1 -122.8(7)
N1 Ru1 C10 C11 -16.9(14)
C7 Ru1 C10 C11 37.3(5)
C9 Ru1 C10 C11 117.5(6)
C8 Ru1 C10 C11 80.9(5)
Ru2 Ru1 C10 C11 -173.1(3)
Ir1 Ru1 C10 C11 -103.4(4)
N1 Ru1 C10 C9 -134.4(11)
C7 Ru1 C10 C9 -80.3(5)
C8 Ru1 C10 C9 -36.7(4)
C11 Ru1 C10 C9 -117.5(6)
Ru2 Ru1 C10 C9 69.4(5)
Ir1 Ru1 C10 C9 139.1(4)
N1 Ru1 C10 C15 105.1(13)
C7 Ru1 C10 C15 159.3(9)
C9 Ru1 C10 C15 -120.5(10)
C8 Ru1 C10 C15 -157.1(9)
C11 Ru1 C10 C15 122.0(11)
Ru2 Ru1 C10 C15 -51.1(10)
Ir1 Ru1 C10 C15 18.6(9)
C8 C7 C11 C10 -0.2(8)
C12 C7 C11 C10 -174.5(7)
Ru1 C7 C11 C10 60.7(5)
C8 C7 C11 C16 174.6(7)
C12 C7 C11 C16 0.3(13)
Ru1 C7 C11 C16 -124.4(8)
C8 C7 C11 Ru1 -60.9(5)
C12 C7 C11 Ru1 124.8(8)
C9 C10 C11 C7 0.3(8)
C15 C10 C11 C7 176.5(7)
Ru1 C10 C11 C7 -60.6(5)
C9 C10 C11 C16 -174.5(7)
C15 C10 C11 C16 1.7(12)
Ru1 C10 C11 C16 124.6(8)
C9 C10 C11 Ru1 61.0(5)
C15 C10 C11 Ru1 -122.8(8)
N1 Ru1 C11 C7 -66.9(5)
C9 Ru1 C11 C7 79.9(5)
C8 Ru1 C11 C7 37.6(5)
C10 Ru1 C11 C7 118.0(7)
Ru2 Ru1 C11 C7 -137(3)
Ir1 Ru1 C11 C7 -146.8(4)
N1 Ru1 C11 C10 175.1(4)
C7 Ru1 C11 C10 -118.0(7)
C9 Ru1 C11 C10 -38.1(5)
C8 Ru1 C11 C10 -80.4(5)
Ru2 Ru1 C11 C10 105(3)
Ir1 Ru1 C11 C10 95.2(4)
N1 Ru1 C11 C16 53.7(10)
C7 Ru1 C11 C16 120.6(11)
C9 Ru1 C11 C16 -159.5(10)
C8 Ru1 C11 C16 158.2(10)
C10 Ru1 C11 C16 -121.4(11)
Ru2 Ru1 C11 C16 -17(4)
Ir1 Ru1 C11 C16 -26.2(9)
C1 Ir1 C17 C18 145.5(3)
C18A Ir1 C17 C18 -16.8(4)
C19A Ir1 C17 C18 -61.4(3)
C21 Ir1 C17 C18 -116.49(13)
C20 Ir1 C17 C18 -77.80(15)
C17A Ir1 C17 C18 41.8(14)
C20A Ir1 C17 C18 -106.2(3)
C21A Ir1 C17 C18 -150.0(6)
C19 Ir1 C17 C18 -36.07(9)
Ru2 Ir1 C17 C18 88.00(18)
C1 Ir1 C17 C21 -98.0(3)
C18A Ir1 C17 C21 99.7(3)
C19A Ir1 C17 C21 55.1(3)
C20 Ir1 C17 C21 38.69(10)
C17A Ir1 C17 C21 158.3(14)
C20A Ir1 C17 C21 10.3(3)
C21A Ir1 C17 C21 -33.5(6)
C19 Ir1 C17 C21 80.42(15)
C18 Ir1 C17 C21 116.49(13)
Ru2 Ir1 C17 C21 -155.5(2)
C1 Ir1 C17 C22 22.2(3)
C18A Ir1 C17 C22 -140.1(4)
C19A Ir1 C17 C22 175.3(3)
C21 Ir1 C17 C22 120.16(13)
C20 Ir1 C17 C22 158.86(5)
C17A Ir1 C17 C22 -81.5(14)
C20A Ir1 C17 C22 130.5(3)
C21A Ir1 C17 C22 86.7(6)
C19 Ir1 C17 C22 -159.42(5)
C18 Ir1 C17 C22 -123.34(13)
Ru2 Ir1 C17 C22 -35.3(2)
C21 C17 C18 C19 0.0
C22 C17 C18 C19 180.0
Ir1 C17 C18 C19 61.4(2)
C21 C17 C18 C23 180.0
C22 C17 C18 C23 0.0
Ir1 C17 C18 C23 -118.6(2)
C21 C17 C18 Ir1 -61.4(2)
C22 C17 C18 Ir1 118.6(2)
C1 Ir1 C18 C19 -171.8(4)
C18A Ir1 C18 C19 -3.2(12)
C19A Ir1 C18 C19 -25.7(3)
C21 Ir1 C18 C19 -80.17(16)
C20 Ir1 C18 C19 -37.06(10)
C17A Ir1 C18 C19 -134.6(5)
C20A Ir1 C18 C19 -63.9(2)
C17 Ir1 C18 C19 -118.29(14)
C21A Ir1 C18 C19 -103.8(3)
Ru2 Ir1 C18 C19 128.64(18)
C1 Ir1 C18 C17 -53.5(4)
C18A Ir1 C18 C17 115.1(12)
C19A Ir1 C18 C17 92.6(3)
C21 Ir1 C18 C17 38.12(10)
C20 Ir1 C18 C17 81.23(16)
C17A Ir1 C18 C17 -16.3(6)
C20A Ir1 C18 C17 54.4(3)
C21A Ir1 C18 C17 14.5(3)
C19 Ir1 C18 C17 118.29(14)
Ru2 Ir1 C18 C17 -113.07(19)
C1 Ir1 C18 C23 66.7(4)
C18A Ir1 C18 C23 -124.7(12)
C19A Ir1 C18 C23 -147.2(3)
C21 Ir1 C18 C23 158.32(6)
C20 Ir1 C18 C23 -158.56(6)
C17A Ir1 C18 C23 103.9(5)
C20A Ir1 C18 C23 174.6(2)
C17 Ir1 C18 C23 120.20(14)
C21A Ir1 C18 C23 134.7(3)
C19 Ir1 C18 C23 -121.51(14)
Ru2 Ir1 C18 C23 7.1(2)
C17 C18 C19 C20 0.0
C23 C18 C19 C20 180.0
Ir1 C18 C19 C20 60.0(2)
C17 C18 C19 C24 180.0
C23 C18 C19 C24 0.0
Ir1 C18 C19 C24 -120.0(2)
C17 C18 C19 Ir1 -60.0(2)
C23 C18 C19 Ir1 120.0(2)
C1 Ir1 C19 C18 48(2)
C18A Ir1 C19 C18 1.7(7)
C19A Ir1 C19 C18 118.2(7)
C21 Ir1 C19 C18 79.13(16)
C20 Ir1 C19 C18 117.74(14)
C17A Ir1 C19 C18 23.3(3)
C20A Ir1 C19 C18 97.8(3)
C17 Ir1 C19 C18 36.45(10)
C21A Ir1 C19 C18 60.7(3)
Ru2 Ir1 C19 C18 -73.9(2)
C1 Ir1 C19 C20 -70(2)
C18A Ir1 C19 C20 -116.0(6)
C19A Ir1 C19 C20 0.4(7)
C21 Ir1 C19 C20 -38.61(10)
C17A Ir1 C19 C20 -94.5(3)
C20A Ir1 C19 C20 -19.9(3)
C17 Ir1 C19 C20 -81.28(16)
C21A Ir1 C19 C20 -57.0(3)
C18 Ir1 C19 C20 -117.74(14)
Ru2 Ir1 C19 C20 168.4(2)
C1 Ir1 C19 C24 171(2)
C18A Ir1 C19 C24 124.2(7)
C19A Ir1 C19 C24 -119.4(7)
C21 Ir1 C19 C24 -158.42(6)
C20 Ir1 C19 C24 -119.82(14)
C17A Ir1 C19 C24 145.7(3)
C20A Ir1 C19 C24 -139.7(3)
C17 Ir1 C19 C24 158.90(6)
C21A Ir1 C19 C24 -176.8(2)
C18 Ir1 C19 C24 122.45(14)
Ru2 Ir1 C19 C24 48.6(2)
C18 C19 C20 C21 0.0
C24 C19 C20 C21 180.0
Ir1 C19 C20 C21 63.0(3)
C18 C19 C20 C25 180.0
C24 C19 C20 C25 0.0
Ir1 C19 C20 C25 -117.0(3)
C18 C19 C20 Ir1 -63.0(3)
C24 C19 C20 Ir1 117.0(3)
C1 Ir1 C20 C21 53.6(5)
C18A Ir1 C20 C21 -88.5(3)
C19A Ir1 C20 C21 -116.4(10)
C17A Ir1 C20 C21 -49.1(3)
C20A Ir1 C20 C21 22.3(6)
C17 Ir1 C20 C21 -38.34(9)
C21A Ir1 C20 C21 -9.1(3)
C19 Ir1 C20 C21 -115.74(13)
C18 Ir1 C20 C21 -79.52(14)
Ru2 Ir1 C20 C21 -155.7(8)
C1 Ir1 C20 C19 169.3(5)
C18A Ir1 C20 C19 27.3(3)
C19A Ir1 C20 C19 -0.6(10)
C21 Ir1 C20 C19 115.74(13)
C17A Ir1 C20 C19 66.6(3)
C20A Ir1 C20 C19 138.0(6)
C17 Ir1 C20 C19 77.40(14)
C21A Ir1 C20 C19 106.7(3)
C18 Ir1 C20 C19 36.22(9)
Ru2 Ir1 C20 C19 -40.0(8)
C1 Ir1 C20 C25 -67.3(5)
C18A Ir1 C20 C25 150.7(3)
C19A Ir1 C20 C25 122.8(10)
C21 Ir1 C20 C25 -120.85(13)
C17A Ir1 C20 C25 -170.0(3)
C20A Ir1 C20 C25 -98.6(6)
C17 Ir1 C20 C25 -159.19(5)
C21A Ir1 C20 C25 -129.9(3)
C19 Ir1 C20 C25 123.41(12)
C18 Ir1 C20 C25 159.6
Ru2 Ir1 C20 C25 83.4(8)
C19 C20 C21 C17 0.0
C25 C20 C21 C17 180.0
Ir1 C20 C21 C17 66.4(3)
C19 C20 C21 C26 180.0
C25 C20 C21 C26 0.0
Ir1 C20 C21 C26 -113.6(3)
C19 C20 C21 Ir1 -66.4(3)
C25 C20 C21 Ir1 113.6(3)
C18 C17 C21 C20 0.0
C22 C17 C21 C20 180.0
Ir1 C17 C21 C20 -65.4(3)
C18 C17 C21 C26 180.0
C22 C17 C21 C26 0.0
Ir1 C17 C21 C26 114.6(3)
C18 C17 C21 Ir1 65.4(3)
C22 C17 C21 Ir1 -114.6(3)
C1 Ir1 C21 C20 -146.5(3)
C18A Ir1 C21 C20 64.1(3)
C19A Ir1 C21 C20 18.3(3)
C17A Ir1 C21 C20 109.4(3)
C20A Ir1 C21 C20 -35.0(9)
C17 Ir1 C21 C20 115.12(12)
C21A Ir1 C21 C20 157.8(8)
C19 Ir1 C21 C20 37.48(9)
C18 Ir1 C21 C20 78.23(13)
Ru2 Ir1 C21 C20 167.5(4)
C1 Ir1 C21 C17 98.4(3)
C18A Ir1 C21 C17 -51.1(3)
C19A Ir1 C21 C17 -96.9(3)
C20 Ir1 C21 C17 -115.12(12)
C17A Ir1 C21 C17 -5.7(4)
C20A Ir1 C21 C17 -150.1(9)
C21A Ir1 C21 C17 42.7(8)
C19 Ir1 C21 C17 -77.63(13)
C18 Ir1 C21 C17 -36.89(9)
Ru2 Ir1 C21 C17 52.3(4)
C1 Ir1 C21 C26 -24.4(3)
C18A Ir1 C21 C26 -173.9(3)
C19A Ir1 C21 C26 140.3(3)
C20 Ir1 C21 C26 122.08(12)
C17A Ir1 C21 C26 -128.5(3)
C20A Ir1 C21 C26 87.1(9)
C17 Ir1 C21 C26 -122.80(12)
C21A Ir1 C21 C26 -80.1(8)
C19 Ir1 C21 C26 159.6
C18 Ir1 C21 C26 -159.7
Ru2 Ir1 C21 C26 -70.5(4)
C1 Ir1 C17A C18A 169.7(3)
C19A Ir1 C17A C18A -38.32(11)
C21 Ir1 C17A C18A -91.5(3)
C20 Ir1 C17A C18A -53.3(3)
C20A Ir1 C17A C18A -80.72(17)
C17 Ir1 C17A C18A -109.0(13)
C21A Ir1 C17A C18A -117.38(15)
C19 Ir1 C17A C18A -13.7(3)
C18 Ir1 C17A C18A 15.4(6)
Ru2 Ir1 C17A C18A 112.6(2)
C1 Ir1 C17A C21A -73.0(3)
C18A Ir1 C17A C21A 117.38(15)
C19A Ir1 C17A C21A 79.06(17)
C21 Ir1 C17A C21A 25.9(3)
C20 Ir1 C17A C21A 64.1(2)
C20A Ir1 C17A C21A 36.65(11)
C17 Ir1 C17A C21A 8.4(13)
C19 Ir1 C17A C21A 103.7(3)
C18 Ir1 C17A C21A 132.7(5)
Ru2 Ir1 C17A C21A -130.00(19)
C1 Ir1 C17A C22A 49.4(3)
C18A Ir1 C17A C22A -120.30(15)
C19A Ir1 C17A C22A -158.62(6)
C21 Ir1 C17A C22A 148.2(3)
C20 Ir1 C17A C22A -173.6(2)
C20A Ir1 C17A C22A 158.98(6)
C17 Ir1 C17A C22A 130.7(14)
C21A Ir1 C17A C22A 122.32(15)
C19 Ir1 C17A C22A -134.0(3)
C18 Ir1 C17A C22A -104.9(5)
Ru2 Ir1 C17A C22A -7.7(2)
C21A C17A C18A C19A 0.0
C22A C17A C18A C19A 180.0
Ir1 C17A C18A C19A 63.3(3)
C21A C17A C18A C23A 180.0
C22A C17A C18A C23A 0.0
Ir1 C17A C18A C23A -116.7(3)
C21A C17A C18A Ir1 -63.3(3)
C22A C17A C18A Ir1 116.7(3)
C1 Ir1 C18A C17A -20.0(7)
C19A Ir1 C18A C17A 116.26(14)
C21 Ir1 C18A C17A 60.1(3)
C20 Ir1 C18A C17A 105.3(3)
C20A Ir1 C18A C17A 78.49(16)
C17 Ir1 C18A C17A 16.2(4)
C21A Ir1 C18A C17A 36.91(10)
C19 Ir1 C18A C17A 149.1(6)
C18 Ir1 C18A C17A -35.6(13)
Ru2 Ir1 C18A C17A -89.4(2)
C1 Ir1 C18A C19A -136.2(7)
C21 Ir1 C18A C19A -56.1(3)
C20 Ir1 C18A C19A -10.9(3)
C17A Ir1 C18A C19A -116.26(14)
C20A Ir1 C18A C19A -37.77(10)
C17 Ir1 C18A C19A -100.1(3)
C21A Ir1 C18A C19A -79.35(16)
C19 Ir1 C18A C19A 32.8(7)
C18 Ir1 C18A C19A -151.9(12)
Ru2 Ir1 C18A C19A 154.4(2)
C1 Ir1 C18A C23A 102.4(7)
C19A Ir1 C18A C23A -121.35(14)
C21 Ir1 C18A C23A -177.5(3)
C20 Ir1 C18A C23A -132.3(3)
C17A Ir1 C18A C23A 122.39(14)
C20A Ir1 C18A C23A -159.12(6)
C17 Ir1 C18A C23A 138.6(4)
C21A Ir1 C18A C23A 159.30(6)
C19 Ir1 C18A C23A -88.5(6)
C18 Ir1 C18A C23A 86.8(12)
Ru2 Ir1 C18A C23A 33.0(2)
C17A C18A C19A C20A 0.0
C23A C18A C19A C20A 180.0
Ir1 C18A C19A C20A 64.6(3)
C17A C18A C19A C24A 180.0
C23A C18A C19A C24A 0.0
Ir1 C18A C19A C24A -115.4(3)
C17A C18A C19A Ir1 -64.6(3)
C23A C18A C19A Ir1 115.4(3)
C1 Ir1 C19A C20A 12.8(8)
C18A Ir1 C19A C20A -116.34(15)
C21 Ir1 C19A C20A -22.0(3)
C20 Ir1 C19A C20A 27.8(10)
C17A Ir1 C19A C20A -78.47(16)
C17 Ir1 C19A C20A -65.9(3)
C21A Ir1 C19A C20A -36.83(10)
C19 Ir1 C19A C20A -151.2(7)
C18 Ir1 C19A C20A -108.7(3)
Ru2 Ir1 C19A C20A -171.5(4)
C1 Ir1 C19A C18A 129.1(8)
C21 Ir1 C19A C18A 94.4(3)
C20 Ir1 C19A C18A 144.1(10)
C17A Ir1 C19A C18A 37.87(10)
C20A Ir1 C19A C18A 116.34(15)
C17 Ir1 C19A C18A 50.4(3)
C21A Ir1 C19A C18A 79.50(16)
C19 Ir1 C19A C18A -34.8(7)
C18 Ir1 C19A C18A 7.7(3)
Ru2 Ir1 C19A C18A -55.2(4)
C1 Ir1 C19A C24A -109.6(8)
C18A Ir1 C19A C24A 121.20(14)
C21 Ir1 C19A C24A -144.4(3)
C20 Ir1 C19A C24A -94.6(10)
C17A Ir1 C19A C24A 159.07(6)
C20A Ir1 C19A C24A -122.46(14)
C17 Ir1 C19A C24A 171.6(3)
C21A Ir1 C19A C24A -159.29(6)
C19 Ir1 C19A C24A 86.4(7)
C18 Ir1 C19A C24A 128.9(3)
Ru2 Ir1 C19A C24A 66.0(4)
C18A C19A C20A C21A 0.0
C24A C19A C20A C21A 180.0
Ir1 C19A C20A C21A 63.0(3)
C18A C19A C20A C25A 180.0
C24A C19A C20A C25A 0.0
Ir1 C19A C20A C25A -117.0(3)
C18A C19A C20A Ir1 -63.0(3)
C24A C19A C20A Ir1 117.0(3)
C1 Ir1 C20A C19A -173.9(4)
C18A Ir1 C20A C19A 38.30(11)
C21 Ir1 C20A C19A 110.1(9)
C20 Ir1 C20A C19A -15.7(6)
C17A Ir1 C20A C19A 80.82(17)
C17 Ir1 C20A C19A 87.7(3)
C21A Ir1 C20A C19A 117.52(15)
C19 Ir1 C20A C19A 12.3(3)
C18 Ir1 C20A C19A 50.5(3)
Ru2 Ir1 C20A C19A 162.1(9)
C1 Ir1 C20A C21A 68.6(3)
C18A Ir1 C20A C21A -79.21(17)
C19A Ir1 C20A C21A -117.52(15)
C21 Ir1 C20A C21A -7.4(9)
C20 Ir1 C20A C21A -133.2(6)
C17A Ir1 C20A C21A -36.70(11)
C17 Ir1 C20A C21A -29.8(3)
C19 Ir1 C20A C21A -105.2(3)
C18 Ir1 C20A C21A -67.0(3)
Ru2 Ir1 C20A C21A 44.6(9)
C1 Ir1 C20A C25A -53.6(4)
C18A Ir1 C20A C25A 158.57(6)
C19A Ir1 C20A C25A 120.27(15)
C21 Ir1 C20A C25A -129.7(9)
C20 Ir1 C20A C25A 104.6(6)
C17A Ir1 C20A C25A -158.92(6)
C17 Ir1 C20A C25A -152.1(3)
C21A Ir1 C20A C25A -122.22(15)
C19 Ir1 C20A C25A 132.6(3)
C18 Ir1 C20A C25A 170.7(3)
Ru2 Ir1 C20A C25A -77.6(9)
C18A C17A C21A C20A 0.0
C22A C17A C21A C20A 180.0
Ir1 C17A C21A C20A -60.9(3)
C18A C17A C21A C26A 180.0
C22A C17A C21A C26A 0.0
Ir1 C17A C21A C26A 119.1(3)
C18A C17A C21A Ir1 60.9(3)
C22A C17A C21A Ir1 -119.1(3)
C19A C20A C21A C17A 0.0
C25A C20A C21A C17A 180.0
Ir1 C20A C21A C17A 60.8(3)
C19A C20A C21A C26A 180.0
C25A C20A C21A C26A 0.0
Ir1 C20A C21A C26A -119.2(3)
C19A C20A C21A Ir1 -60.8(3)
C25A C20A C21A Ir1 119.2(3)
C1 Ir1 C21A C17A 118.5(3)
C18A Ir1 C21A C17A -37.64(11)
C19A Ir1 C21A C17A -80.71(18)
C21 Ir1 C21A C17A -112.2(7)
C20 Ir1 C21A C17A -96.3(3)
C20A Ir1 C21A C17A -118.22(16)
C17 Ir1 C21A C17A -3.9(6)
C19 Ir1 C21A C17A -59.9(2)
C18 Ir1 C21A C17A -23.8(3)
Ru2 Ir1 C21A C17A 73.6(2)
C1 Ir1 C21A C20A -123.3(3)
C18A Ir1 C21A C20A 80.59(18)
C19A Ir1 C21A C20A 37.52(11)
C21 Ir1 C21A C20A 6.0(7)
C20 Ir1 C21A C20A 21.9(3)
C17A Ir1 C21A C20A 118.22(16)
C17 Ir1 C21A C20A 114.3(6)
C19 Ir1 C21A C20A 58.3(2)
C18 Ir1 C21A C20A 94.4(3)
Ru2 Ir1 C21A C20A -168.2(3)
C1 Ir1 C21A C26A -2.3(3)
C18A Ir1 C21A C26A -158.45(7)
C19A Ir1 C21A C26A 158.48(6)
C21 Ir1 C21A C26A 127.0(7)
C20 Ir1 C21A C26A 142.9(3)
C17A Ir1 C21A C26A -120.82(16)
C20A Ir1 C21A C26A 120.96(16)
C17 Ir1 C21A C26A -124.7(6)
C19 Ir1 C21A C26A 179.2(2)
C18 Ir1 C21A C26A -144.6(3)
Ru2 Ir1 C21A C26A -47.2(3)
C28 Ru2 C27 C31 -117.86(17)
C29 Ru2 C27 C31 -79.9(2)
C30 Ru2 C27 C31 -37.09(13)
N1 Ru2 C27 C31 114.5(3)
C30A Ru2 C27 C31 -22.6(4)
C29A Ru2 C27 C31 -62.1(3)
C31A Ru2 C27 C31 4.9(14)
C1 Ru2 C27 C31 152.3(3)
C28A Ru2 C27 C31 -102.9(3)
C27A Ru2 C27 C31 -135.0(6)
C29 Ru2 C27 C28 37.98(13)
C30 Ru2 C27 C28 80.76(19)
N1 Ru2 C27 C28 -127.7(3)
C31 Ru2 C27 C28 117.86(17)
C30A Ru2 C27 C28 95.3(3)
C29A Ru2 C27 C28 55.8(3)
C31A Ru2 C27 C28 122.7(13)
C1 Ru2 C27 C28 -89.9(3)
C28A Ru2 C27 C28 14.9(3)
C27A Ru2 C27 C28 -17.2(7)
C28 Ru2 C27 C32 120.53(17)
C29 Ru2 C27 C32 158.51(7)
C30 Ru2 C27 C32 -158.71(7)
N1 Ru2 C27 C32 -7.1(3)
C31 Ru2 C27 C32 -121.62(17)
C30A Ru2 C27 C32 -144.2(4)
C29A Ru2 C27 C32 176.3(3)
C31A Ru2 C27 C32 -116.8(14)
C1 Ru2 C27 C32 30.7(4)
C28A Ru2 C27 C32 135.5(3)
C27A Ru2 C27 C32 103.4(6)
C31 C27 C28 C29 0.0
C32 C27 C28 C29 180.0
Ru2 C27 C28 C29 -62.0(3)
C31 C27 C28 C33 180.0
C32 C27 C28 C33 0.0
Ru2 C27 C28 C33 118.0(3)
C31 C27 C28 Ru2 62.0(3)
C32 C27 C28 Ru2 -118.0(3)
C29 Ru2 C28 C27 -117.31(17)
C30 Ru2 C28 C27 -79.66(19)
N1 Ru2 C28 C27 69.1(3)
C31 Ru2 C28 C27 -37.29(12)
C30A Ru2 C28 C27 -58.1(3)
C29A Ru2 C28 C27 -102.2(3)
C31A Ru2 C28 C27 -14.7(4)
C1 Ru2 C28 C27 105.3(3)
C28A Ru2 C28 C27 -144.4(8)
C27A Ru2 C28 C27 31.0(12)
C27 Ru2 C28 C29 117.31(17)
C30 Ru2 C28 C29 37.65(12)
N1 Ru2 C28 C29 -173.6(3)
C31 Ru2 C28 C29 80.02(19)
C30A Ru2 C28 C29 59.2(3)
C29A Ru2 C28 C29 15.1(3)
C31A Ru2 C28 C29 102.6(4)
C1 Ru2 C28 C29 -137.4(3)
C28A Ru2 C28 C29 -27.1(8)
C27A Ru2 C28 C29 148.3(12)
C29 Ru2 C28 C33 121.12(16)
C27 Ru2 C28 C33 -121.56(16)
C30 Ru2 C28 C33 158.78(7)
N1 Ru2 C28 C33 -52.5(3)
C31 Ru2 C28 C33 -158.86(7)
C30A Ru2 C28 C33 -179.6(3)
C29A Ru2 C28 C33 136.3(3)
C31A Ru2 C28 C33 -136.3(4)
C1 Ru2 C28 C33 -16.3(3)
C28A Ru2 C28 C33 94.1(8)
C27A Ru2 C28 C33 -90.5(12)
C27 C28 C29 C30 0.0
C33 C28 C29 C30 180.0
Ru2 C28 C29 C30 -62.5(3)
C27 C28 C29 C34 180.0
C33 C28 C29 C34 0.0
Ru2 C28 C29 C34 117.5(3)
C27 C28 C29 Ru2 62.5(3)
C33 C28 C29 Ru2 -117.5(3)
C28 Ru2 C29 C30 117.43(16)
C27 Ru2 C29 C30 79.62(19)
N1 Ru2 C29 C30 135.9(10)
C31 Ru2 C29 C30 37.16(12)
C30A Ru2 C29 C30 23.3(4)
C29A Ru2 C29 C30 -16.7(10)
C31A Ru2 C29 C30 65.6(3)
C1 Ru2 C29 C30 178.7(4)
C28A Ru2 C29 C30 145.5(8)
C27A Ru2 C29 C30 107.5(3)
C27 Ru2 C29 C28 -37.81(12)
C30 Ru2 C29 C28 -117.43(16)
N1 Ru2 C29 C28 18.4(10)
C31 Ru2 C29 C28 -80.27(19)
C30A Ru2 C29 C28 -94.2(3)
C29A Ru2 C29 C28 -134.1(10)
C31A Ru2 C29 C28 -51.8(3)
C1 Ru2 C29 C28 61.3(4)
C28A Ru2 C29 C28 28.0(8)
C27A Ru2 C29 C28 -9.9(4)
C28 Ru2 C29 C34 -120.89(17)
C27 Ru2 C29 C34 -158.70(7)
C30 Ru2 C29 C34 121.68(17)
N1 Ru2 C29 C34 -102.5(10)
C31 Ru2 C29 C34 158.84(7)
C30A Ru2 C29 C34 144.9(4)
C29A Ru2 C29 C34 105.0(10)
C31A Ru2 C29 C34 -172.7(3)
C1 Ru2 C29 C34 -59.6(4)
C28A Ru2 C29 C34 -92.9(8)
C27A Ru2 C29 C34 -130.8(4)
C28 C29 C30 C31 0.0
C34 C29 C30 C31 180.0
Ru2 C29 C30 C31 -61.6(3)
C28 C29 C30 C35 180.0
C34 C29 C30 C35 0.0
Ru2 C29 C30 C35 118.4(3)
C28 C29 C30 Ru2 61.6(3)
C34 C29 C30 Ru2 -118.4(3)
C28 Ru2 C30 C31 80.11(19)
C29 Ru2 C30 C31 118.07(17)
C27 Ru2 C30 C31 37.17(12)
N1 Ru2 C30 C31 -37.1(5)
C30A Ru2 C30 C31 2.6(9)
C29A Ru2 C30 C31 130.1(7)
C31A Ru2 C30 C31 26.9(3)
C1 Ru2 C30 C31 112(2)
C28A Ru2 C30 C31 103.9(3)
C27A Ru2 C30 C31 65.3(3)
C28 Ru2 C30 C29 -37.95(13)
C27 Ru2 C30 C29 -80.9(2)
N1 Ru2 C30 C29 -155.2(6)
C31 Ru2 C30 C29 -118.07(17)
C30A Ru2 C30 C29 -115.5(9)
C29A Ru2 C30 C29 12.0(7)
C31A Ru2 C30 C29 -91.2(3)
C1 Ru2 C30 C29 -6(2)
C28A Ru2 C30 C29 -14.2(3)
C27A Ru2 C30 C29 -52.7(3)
C28 Ru2 C30 C35 -158.44(7)
C29 Ru2 C30 C35 -120.49(18)
C27 Ru2 C30 C35 158.61(7)
N1 Ru2 C30 C35 84.3(6)
C31 Ru2 C30 C35 121.45(17)
C30A Ru2 C30 C35 124.1(9)
C29A Ru2 C30 C35 -108.5(7)
C31A Ru2 C30 C35 148.3(3)
C1 Ru2 C30 C35 -127(2)
C28A Ru2 C30 C35 -134.7(3)
C27A Ru2 C30 C35 -173.2(3)
C28 C27 C31 C30 0.0
C32 C27 C31 C30 180.0
Ru2 C27 C31 C30 60.8(3)
C28 C27 C31 C36 180.0
C32 C27 C31 C36 0.0
Ru2 C27 C31 C36 -119.2(3)
C28 C27 C31 Ru2 -60.8(3)
C32 C27 C31 Ru2 119.2(3)
C29 C30 C31 C27 0.0
C35 C30 C31 C27 180.0
Ru2 C30 C31 C27 -60.6(3)
C29 C30 C31 C36 180.0
C35 C30 C31 C36 0.0
Ru2 C30 C31 C36 119.4(3)
C29 C30 C31 Ru2 60.6(3)
C35 C30 C31 Ru2 -119.4(3)
C28 Ru2 C31 C27 37.68(13)
C29 Ru2 C31 C27 80.8(2)
C30 Ru2 C31 C27 118.34(17)
N1 Ru2 C31 C27 -80.5(3)
C30A Ru2 C31 C27 115.6(9)
C29A Ru2 C31 C27 97.0(3)
C31A Ru2 C31 C27 -2.5(7)
C1 Ru2 C31 C27 -47.4(5)
C28A Ru2 C31 C27 59.7(3)
C27A Ru2 C31 C27 21.6(3)
C28 Ru2 C31 C30 -80.66(19)
C29 Ru2 C31 C30 -37.50(12)
C27 Ru2 C31 C30 -118.34(17)
N1 Ru2 C31 C30 161.1(3)
C30A Ru2 C31 C30 -2.7(9)
C29A Ru2 C31 C30 -21.3(3)
C31A Ru2 C31 C30 -120.8(7)
C1 Ru2 C31 C30 -165.7(5)
C28A Ru2 C31 C30 -58.6(3)
C27A Ru2 C31 C30 -96.7(3)
C28 Ru2 C31 C36 158.40(7)
C29 Ru2 C31 C36 -158.44(7)
C27 Ru2 C31 C36 120.72(18)
C30 Ru2 C31 C36 -120.94(17)
N1 Ru2 C31 C36 40.2(3)
C30A Ru2 C31 C36 -123.6(9)
C29A Ru2 C31 C36 -142.3(3)
C31A Ru2 C31 C36 118.3(7)
C1 Ru2 C31 C36 73.4(5)
C28A Ru2 C31 C36 -179.6(3)
C27A Ru2 C31 C36 142.3(3)
C28 Ru2 C27A C28A -2.9(12)
C29 Ru2 C27A C28A 21.8(3)
C27 Ru2 C27A C28A 131.5(6)
C30 Ru2 C27A C28A 60.7(3)
N1 Ru2 C27A C28A -149.7(3)
C31 Ru2 C27A C28A 101.2(3)
C30A Ru2 C27A C28A 80.09(18)
C29A Ru2 C27A C28A 37.15(11)
C31A Ru2 C27A C28A 118.06(16)
C1 Ru2 C27A C28A -112.7(3)
C28 Ru2 C27A C31A -120.9(11)
C29 Ru2 C27A C31A -96.3(3)
C27 Ru2 C27A C31A 13.5(7)
C30 Ru2 C27A C31A -57.4(3)
N1 Ru2 C27A C31A 92.2(3)
C31 Ru2 C27A C31A -16.9(3)
C30A Ru2 C27A C31A -37.97(12)
C29A Ru2 C27A C31A -80.91(18)
C1 Ru2 C27A C31A 129.3(3)
C28A Ru2 C27A C31A -118.06(16)
C28 Ru2 C27A C32A 118.6(12)
C29 Ru2 C27A C32A 143.3(3)
C27 Ru2 C27A C32A -107.0(7)
C30 Ru2 C27A C32A -177.8(3)
N1 Ru2 C27A C32A -28.2(3)
C31 Ru2 C27A C32A -137.4(3)
C30A Ru2 C27A C32A -158.44(7)
C29A Ru2 C27A C32A 158.62(7)
C31A Ru2 C27A C32A -120.47(16)
C1 Ru2 C27A C32A 8.8(3)
C28A Ru2 C27A C32A 121.47(16)
C31A C27A C28A C29A 0.0
C32A C27A C28A C29A 180.0
Ru2 C27A C28A C29A -60.5(3)
C31A C27A C28A C33A 180.0
C32A C27A C28A C33A 0.0
Ru2 C27A C28A C33A 119.5(3)
C31A C27A C28A Ru2 60.5(3)
C32A C27A C28A Ru2 -119.5(3)
C28 Ru2 C28A C27A 2.0(8)
C29 Ru2 C28A C27A -126.3(8)
C27 Ru2 C28A C27A -23.5(3)
C30 Ru2 C28A C27A -101.4(3)
N1 Ru2 C28A C27A 49.3(4)
C31 Ru2 C28A C27A -62.6(3)
C30A Ru2 C28A C27A -79.94(18)
C29A Ru2 C28A C27A -117.98(16)
C31A Ru2 C28A C27A -37.06(12)
C1 Ru2 C28A C27A 79.9(3)
C28 Ru2 C28A C29A 120.0(8)
C29 Ru2 C28A C29A -8.3(8)
C27 Ru2 C28A C29A 94.5(3)
C30 Ru2 C28A C29A 16.5(3)
N1 Ru2 C28A C29A 167.2(4)
C31 Ru2 C28A C29A 55.4(3)
C30A Ru2 C28A C29A 38.05(12)
C31A Ru2 C28A C29A 80.92(18)
C1 Ru2 C28A C29A -162.1(4)
C27A Ru2 C28A C29A 117.98(16)
C28 Ru2 C28A C33A -119.6(8)
C29 Ru2 C28A C33A 112.1(8)
C27 Ru2 C28A C33A -145.1(3)
C30 Ru2 C28A C33A 136.9(3)
N1 Ru2 C28A C33A -72.4(4)
C31 Ru2 C28A C33A 175.8(3)
C30A Ru2 C28A C33A 158.45(7)
C29A Ru2 C28A C33A 120.41(16)
C31A Ru2 C28A C33A -158.67(7)
C1 Ru2 C28A C33A -41.7(3)
C27A Ru2 C28A C33A -121.61(16)
C27A C28A C29A C30A 0.0
C33A C28A C29A C30A 180.0
Ru2 C28A C29A C30A -61.9(3)
C27A C28A C29A C34A 180.0
C33A C28A C29A C34A 0.0
Ru2 C28A C29A C34A 118.1(3)
C27A C28A C29A Ru2 61.9(3)
C33A C28A C29A Ru2 -118.1(3)
C28 Ru2 C29A C28A -24.5(4)
C29 Ru2 C29A C28A 10.6(10)
C27 Ru2 C29A C28A -65.8(3)
C30 Ru2 C29A C28A -142.3(7)
N1 Ru2 C29A C28A -91(2)
C31 Ru2 C29A C28A -107.3(3)
C30A Ru2 C29A C28A -116.91(16)
C31A Ru2 C29A C28A -78.81(17)
C1 Ru2 C29A C28A 32.4(6)
C27A Ru2 C29A C28A -36.75(11)
C28 Ru2 C29A C30A 92.4(4)
C29 Ru2 C29A C30A 127.5(10)
C27 Ru2 C29A C30A 51.1(3)
C30 Ru2 C29A C30A -25.4(8)
N1 Ru2 C29A C30A 26(2)
C31 Ru2 C29A C30A 9.6(3)
C31A Ru2 C29A C30A 38.10(11)
C1 Ru2 C29A C30A 149.3(6)
C28A Ru2 C29A C30A 116.91(16)
C27A Ru2 C29A C30A 80.16(17)
C28 Ru2 C29A C34A -146.9(4)
C29 Ru2 C29A C34A -111.8(10)
C27 Ru2 C29A C34A 171.9(3)
C30 Ru2 C29A C34A 95.3(7)
N1 Ru2 C29A C34A 147(2)
C31 Ru2 C29A C34A 130.3(3)
C30A Ru2 C29A C34A 120.73(15)
C31A Ru2 C29A C34A 158.82(6)
C1 Ru2 C29A C34A -89.9(6)
C28A Ru2 C29A C34A -122.37(15)
C27A Ru2 C29A C34A -159.12(6)
C28A C29A C30A C31A 0.0
C34A C29A C30A C31A 180.0
Ru2 C29A C30A C31A -63.8(3)
C28A C29A C30A C35A 180.0
C34A C29A C30A C35A 0.0
Ru2 C29A C30A C35A 116.2(3)
C28A C29A C30A Ru2 63.8(3)
C34A C29A C30A Ru2 -116.2(3)
C28 Ru2 C30A C31A 54.1(3)
C29 Ru2 C30A C31A 99.1(3)
C27 Ru2 C30A C31A 9.4(4)
C30 Ru2 C30A C31A 146.7(9)
N1 Ru2 C30A C31A -58.8(3)
C31 Ru2 C30A C31A -38.3(10)
C29A Ru2 C30A C31A 116.37(15)
C1 Ru2 C30A C31A -5.7(10)
C28A Ru2 C30A C31A 78.97(17)
C27A Ru2 C30A C31A 37.31(11)
C28 Ru2 C30A C29A -62.2(3)
C29 Ru2 C30A C29A -17.2(3)
C27 Ru2 C30A C29A -106.9(4)
C30 Ru2 C30A C29A 30.3(9)
N1 Ru2 C30A C29A -175.2(4)
C31 Ru2 C30A C29A -154.7(9)
C31A Ru2 C30A C29A -116.37(15)
C1 Ru2 C30A C29A -122.1(10)
C28A Ru2 C30A C29A -37.40(11)
C27A Ru2 C30A C29A -79.07(17)
C28 Ru2 C30A C35A 176.0(3)
C29 Ru2 C30A C35A -139.0(3)
C27 Ru2 C30A C35A 131.3(4)
C30 Ru2 C30A C35A -91.4(9)
N1 Ru2 C30A C35A 63.0(4)
C31 Ru2 C30A C35A 83.5(9)
C29A Ru2 C30A C35A -121.75(15)
C31A Ru2 C30A C35A 121.87(15)
C1 Ru2 C30A C35A 116.2(10)
C28A Ru2 C30A C35A -159.16(6)
C27A Ru2 C30A C35A 159.18(6)
C29A C30A C31A C27A 0.0
C35A C30A C31A C27A 180.0
Ru2 C30A C31A C27A -63.7(3)
C29A C30A C31A C36A 180.0
C35A C30A C31A C36A 0.0
Ru2 C30A C31A C36A 116.3(3)
C29A C30A C31A Ru2 63.7(3)
C35A C30A C31A Ru2 -116.3(3)
C28A C27A C31A C30A 0.0
C32A C27A C31A C30A 180.0
Ru2 C27A C31A C30A 61.6(3)
C28A C27A C31A C36A 180.0
C32A C27A C31A C36A 0.0
Ru2 C27A C31A C36A -118.4(3)
C28A C27A C31A Ru2 -61.6(3)
C32A C27A C31A Ru2 118.4(3)
C28 Ru2 C31A C30A -99.3(4)
C29 Ru2 C31A C30A -56.5(3)
C27 Ru2 C31A C30A -145.6(14)
C30 Ru2 C31A C30A -12.9(3)
N1 Ru2 C31A C30A 140.1(3)
C31 Ru2 C31A C30A 27.4(7)
C29A Ru2 C31A C30A -38.15(11)
C1 Ru2 C31A C30A 177.8(4)
C28A Ru2 C31A C30A -80.29(17)
C27A Ru2 C31A C30A -117.02(15)
C28 Ru2 C31A C27A 17.7(4)
C29 Ru2 C31A C27A 60.5(3)
C27 Ru2 C31A C27A -28.6(14)
C30 Ru2 C31A C27A 104.2(3)
N1 Ru2 C31A C27A -102.9(3)
C31 Ru2 C31A C27A 144.4(7)
C30A Ru2 C31A C27A 117.02(15)
C29A Ru2 C31A C27A 78.88(17)
C1 Ru2 C31A C27A -65.1(4)
C28A Ru2 C31A C27A 36.73(11)
C28 Ru2 C31A C36A 140.1(4)
C29 Ru2 C31A C36A -177.2(3)
C27 Ru2 C31A C36A 93.7(14)
C30 Ru2 C31A C36A -133.5(3)
N1 Ru2 C31A C36A 19.5(3)
C31 Ru2 C31A C36A -93.2(7)
C30A Ru2 C31A C36A -120.62(16)
C29A Ru2 C31A C36A -158.77(6)
C1 Ru2 C31A C36A 57.2(4)
C28A Ru2 C31A C36A 159.08(6)
C27A Ru2 C31A C36A 122.35(15)
